data_4326199
loop_
_publ_author_name
'Xiaoqing Zeng'
'Helmut Beckers'
'Eduard Bernhardt'
'Helge Willner'

_publ_section_title
;
 Synthesis and Characterization of Sulfuryl Diazide, O2S(N3)2
;
_journal_name_full 'Inorganic Chemistry'
_journal_page_first 8679
_journal_page_last 8684
_journal_paper_doi 10.1021/ic201294b
_journal_volume 50
_journal_year 2011
_chemical_formula_sum 'N6 O2 S'
_chemical_formula_weight 148.12
_chemical_name_systematic
;
 ?
;
_space_group_IT_number 15
_symmetry_cell_setting monoclinic
_symmetry_space_group_name_Hall '-C 2yc'
_symmetry_space_group_name_H-M 'C 1 2/c 1'
_atom_sites_solution_hydrogens geom
_atom_sites_solution_primary direct
_atom_sites_solution_secondary difmap
_audit_creation_method SHELXL-97
_cell_angle_alpha 90.00
_cell_angle_beta 111.819(3)
_cell_angle_gamma 90.00
_cell_formula_units_Z 16
_cell_length_a 24.3405(7)
_cell_length_b 5.41599(10)
_cell_length_c 17.2915(4)
_cell_measurement_temperature 150(2)
_cell_volume 2116.20(10)
_computing_structure_refinement 'SHELXL-97 (Sheldrick, 1997)'
_diffrn_ambient_temperature 150(2)
_diffrn_measured_fraction_theta_full 0.997
_diffrn_measured_fraction_theta_max 0.866
_diffrn_radiation_monochromator graphite
_diffrn_radiation_source 'fine-focus sealed tube'
_diffrn_radiation_type MoK\a
_diffrn_radiation_wavelength 0.71073
_diffrn_reflns_av_R_equivalents 0.0200
_diffrn_reflns_av_sigmaI/netI 0.0170
_diffrn_reflns_limit_h_max 26
_diffrn_reflns_limit_h_min -30
_diffrn_reflns_limit_k_max 6
_diffrn_reflns_limit_k_min -7
_diffrn_reflns_limit_l_max 21
_diffrn_reflns_limit_l_min -23
_diffrn_reflns_number 7821
_diffrn_reflns_theta_full 26.40
_diffrn_reflns_theta_max 29.32
_diffrn_reflns_theta_min 3.56
_exptl_absorpt_coefficient_mu 0.540
_exptl_absorpt_correction_type none
_exptl_crystal_density_diffrn 1.860
_exptl_crystal_F_000 1184
_refine_diff_density_max 0.316
_refine_diff_density_min -0.344
_refine_diff_density_rms 0.053
_refine_ls_extinction_coef 0.0046(3)
_refine_ls_extinction_expression Fc^*^=kFc[1+0.001xFc^2^\l^3^/sin(2\q)]^-1/4^
_refine_ls_extinction_method SHELXL
_refine_ls_goodness_of_fit_ref 1.046
_refine_ls_hydrogen_treatment mixed
_refine_ls_matrix_type full
_refine_ls_number_parameters 164
_refine_ls_number_reflns 2509
_refine_ls_number_restraints 0
_refine_ls_restrained_S_all 1.046
_refine_ls_R_factor_all 0.0251
_refine_ls_R_factor_gt 0.0238
_refine_ls_shift/su_max 0.001
_refine_ls_shift/su_mean 0.000
_refine_ls_structure_factor_coef Fsqd
_refine_ls_weighting_details 'calc w=1/[\s^2^(Fo^2^)+(0.0417P)^2^+0.8012P] where P=(Fo^2^+2Fc^2^)/3'
_refine_ls_weighting_scheme calc
_refine_ls_wR_factor_gt 0.0676
_refine_ls_wR_factor_ref 0.0689
_reflns_number_gt 2363
_reflns_number_total 2509
_reflns_threshold_expression >2sigma(I)
_cod_data_source_file ic201294b_si_002.cif
_cod_data_source_block exp_1565
_cod_original_cell_volume 2116.21(9)
_cod_database_code 4326199

loop_
_symmetry_equiv_pos_as_xyz
'x, y, z'
'-x, y, -z+1/2'
'x+1/2, y+1/2, z'
'-x+1/2, y+1/2, -z+1/2'
'-x, -y, -z'
'x, -y, z-1/2'
'-x+1/2, -y+1/2, -z'
'x+1/2, -y+1/2, z-1/2'

loop_
_atom_site_label
_atom_site_type_symbol
_atom_site_fract_x
_atom_site_fract_y
_atom_site_fract_z
_atom_site_U_iso_or_equiv
_atom_site_adp_type
_atom_site_occupancy
_atom_site_symmetry_multiplicity
_atom_site_calc_flag
S1 S 0.083495(12) 0.96143(5) 0.090608(16) 0.02281(9) Uani 1 1 d
O1 O 0.11253(4) 0.97686(17) 0.03325(5) 0.0319(2) Uani 1 1 d
O2 O 0.03371(4) 1.10806(16) 0.08394(6) 0.0349(2) Uani 1 1 d
N1 N 0.13065(5) 1.02351(19) 0.18713(6) 0.0294(2) Uani 1 1 d
N2 N 0.18018(5) 0.91849(18) 0.20493(6) 0.0266(2) Uani 1 1 d
N3 N 0.22546(5) 0.8369(2) 0.22811(6) 0.0354(2) Uani 1 1 d
N4 N 0.06892(5) 0.66160(17) 0.09159(6) 0.0273(2) Uani 1 1 d
N5 N 0.03378(5) 0.61542(18) 0.12835(7) 0.0300(2) Uani 1 1 d
N6 N 0.00325(7) 0.5508(2) 0.15861(10) 0.0481(3) Uani 1 1 d
S2 S 0.175951(12) 0.45427(5) 0.382341(16) 0.02307(10) Uani 1 1 d
O3 O 0.14271(5) 0.55494(16) 0.30295(5) 0.0353(2) Uani 1 1 d
O4 O 0.23833(4) 0.47474(18) 0.41907(6) 0.0360(2) Uani 1 1 d
N7 N 0.16392(4) 0.15211(18) 0.38365(6) 0.0248(2) Uani 1 1 d
N8 N 0.10957(4) 0.09815(17) 0.35085(6) 0.0247(2) Uani 1 1 d
N9 N 0.06353(5) 0.0277(2) 0.32371(8) 0.0383(3) Uani 1 1 d
N10 N 0.14357(5) 0.57777(19) 0.44279(6) 0.0276(2) Uani 1 1 d
N11 N 0.17354(4) 0.55221(16) 0.51960(6) 0.0239(2) Uani 1 1 d
N12 N 0.19557(5) 0.5441(2) 0.58846(7) 0.0344(3) Uani 1 1 d

loop_
_atom_site_aniso_label
_atom_site_aniso_U_11
_atom_site_aniso_U_22
_atom_site_aniso_U_33
_atom_site_aniso_U_23
_atom_site_aniso_U_13
_atom_site_aniso_U_12
S1 0.02829(16) 0.01723(15) 0.02371(15) -0.00023(9) 0.01060(11) -0.00160(9)
O1 0.0384(5) 0.0357(5) 0.0237(4) 0.0013(3) 0.0140(4) -0.0074(4)
O2 0.0353(5) 0.0216(4) 0.0458(5) -0.0025(4) 0.0126(4) 0.0042(3)
N1 0.0363(6) 0.0274(5) 0.0244(5) -0.0049(4) 0.0113(4) 0.0006(4)
N2 0.0360(6) 0.0240(5) 0.0196(4) -0.0022(3) 0.0102(4) -0.0070(4)
N3 0.0353(6) 0.0373(6) 0.0292(5) -0.0027(4) 0.0070(4) -0.0030(5)
N4 0.0345(5) 0.0176(4) 0.0376(5) -0.0041(4) 0.0224(4) -0.0020(4)
N5 0.0352(5) 0.0170(4) 0.0437(6) -0.0045(4) 0.0214(5) -0.0022(4)
N6 0.0560(8) 0.0303(6) 0.0775(10) -0.0061(6) 0.0474(8) -0.0073(5)
S2 0.02888(17) 0.02123(16) 0.02187(15) 0.00028(9) 0.01262(11) -0.00189(9)
O3 0.0531(6) 0.0298(5) 0.0238(4) 0.0061(3) 0.0150(4) -0.0006(4)
O4 0.0300(5) 0.0409(5) 0.0415(5) -0.0056(4) 0.0184(4) -0.0092(4)
N7 0.0244(5) 0.0205(4) 0.0278(4) 0.0000(3) 0.0077(4) 0.0021(3)
N8 0.0300(5) 0.0203(4) 0.0254(4) 0.0015(3) 0.0122(4) 0.0018(4)
N9 0.0318(6) 0.0345(6) 0.0464(6) -0.0003(5) 0.0119(5) -0.0049(5)
N10 0.0315(5) 0.0278(5) 0.0224(4) -0.0013(3) 0.0089(4) 0.0071(4)
N11 0.0288(5) 0.0198(5) 0.0256(5) -0.0011(3) 0.0129(4) -0.0002(3)
N12 0.0424(6) 0.0349(6) 0.0251(5) -0.0003(4) 0.0116(4) -0.0003(4)

loop_
_atom_type_symbol
_atom_type_description
_atom_type_scat_dispersion_real
_atom_type_scat_dispersion_imag
_atom_type_scat_source
N N 0.0061 0.0033 'International Tables Vol C Tables 4.2.6.8 and 6.1.1.4'
O O 0.0106 0.0060 'International Tables Vol C Tables 4.2.6.8 and 6.1.1.4'
S S 0.1246 0.1234 'International Tables Vol C Tables 4.2.6.8 and 6.1.1.4'

loop_
_geom_angle_atom_site_label_1
_geom_angle_atom_site_label_2
_geom_angle_atom_site_label_3
_geom_angle
O2 S1 O1 122.92(6)
O2 S1 N4 111.63(5)
O1 S1 N4 103.19(5)
O2 S1 N1 102.57(5)
O1 S1 N1 110.54(6)
N4 S1 N1 104.84(5)
N2 N1 S1 113.07(8)
N3 N2 N1 173.09(11)
N5 N4 S1 112.61(7)
N6 N5 N4 172.99(12)
O4 S2 O3 122.35(6)
O4 S2 N7 103.63(5)
O3 S2 N7 110.57(5)
O4 S2 N10 111.46(5)
O3 S2 N10 102.72(5)
N7 S2 N10 105.05(5)
N8 N7 S2 112.40(7)
N9 N8 N7 173.21(12)
N11 N10 S2 113.13(8)
N12 N11 N10 172.79(12)

loop_
_geom_bond_atom_site_label_1
_geom_bond_atom_site_label_2
_geom_bond_distance
S1 O2 1.4172(9)
S1 O1 1.4182(9)
S1 N4 1.6636(10)
S1 N1 1.6709(11)
N1 N2 1.2633(16)
N2 N3 1.1146(15)
N4 N5 1.2659(14)
N5 N6 1.1123(16)
S2 O4 1.4158(10)
S2 O3 1.4180(9)
S2 N7 1.6641(10)
S2 N10 1.6654(10)
N7 N8 1.2648(14)
N8 N9 1.1094(15)
N10 N11 1.2630(14)
N11 N12 1.1103(15)
